data_8103241
loop_
_publ_author_name
'Kwang Ha'

_publ_section_title
;
 Crystal structure of bis(2,4,6-tri-2-pyridyl-1,3,5-triazine)manganese(II)
 bis(triiodide), [Mn(C18H12N6)2](I3)2
;
_journal_issue 4
_journal_name_full 'Zeitschrift f\"ur Kristallographie - New Crystal Structures'
_journal_page_first 483
_journal_volume 226
_journal_year 2011
_chemical_formula_moiety 'C36 H24 Mn N12, 2(I3)'
_chemical_formula_sum 'C36 H24 I6 Mn N12'
_chemical_formula_weight 1441.01
_chemical_name_systematic
; 
Bis(2,4,6-tri-2-pyridyl-1,3,5-triazine)manganese(II) bis(triiodide)
;
_space_group_IT_number 14
_symmetry_cell_setting monoclinic
_symmetry_space_group_name_Hall '-P 2ybc'
_symmetry_space_group_name_H-M 'P 1 21/c 1'
_atom_sites_solution_hydrogens geom
_atom_sites_solution_primary direct
_atom_sites_solution_secondary difmap
_audit_creation_method SHELXL-97
_cell_angle_alpha 90.00
_cell_angle_beta 92.541(4)
_cell_angle_gamma 90.00
_cell_formula_units_Z 4
_cell_length_a 10.9290(16)
_cell_length_b 15.328(2)
_cell_length_c 25.553(4)
_cell_measurement_reflns_used 4676
_cell_measurement_temperature 200(2)
_cell_measurement_theta_max 26.17
_cell_measurement_theta_min 2.40
_cell_volume 4276.4(11)
_computing_cell_refinement 'SAINT (Bruker, 2000)'
_computing_data_collection 'SMART (Bruker, 2000)'
_computing_data_reduction 'SAINT (Bruker, 2000)'
_computing_molecular_graphics 'ORTEP-III (Farrugia, 1997)'
_computing_publication_material SHELXL97
_computing_structure_refinement 'SHELXL-97 (Sheldrick, 1997)'
_computing_structure_solution 'SHELXS-97 (Sheldrick, 1997)'
_diffrn_ambient_temperature 200(2)
_diffrn_measured_fraction_theta_full 0.995
_diffrn_measured_fraction_theta_max 0.995
_diffrn_measurement_device_type 'Bruker SMART 1000 CCD'
_diffrn_measurement_method '\f and \w scans'
_diffrn_radiation_monochromator graphite
_diffrn_radiation_source 'fine-focus sealed tube'
_diffrn_radiation_type MoK\a
_diffrn_radiation_wavelength 0.71073
_diffrn_reflns_av_R_equivalents 0.0863
_diffrn_reflns_av_sigmaI/netI 0.1185
_diffrn_reflns_limit_h_max 11
_diffrn_reflns_limit_h_min -14
_diffrn_reflns_limit_k_max 20
_diffrn_reflns_limit_k_min -20
_diffrn_reflns_limit_l_max 31
_diffrn_reflns_limit_l_min -34
_diffrn_reflns_number 31611
_diffrn_reflns_theta_full 28.33
_diffrn_reflns_theta_max 28.33
_diffrn_reflns_theta_min 1.87
_diffrn_standards_decay_% 0
_diffrn_standards_interval_count 0
_diffrn_standards_interval_time 0
_diffrn_standards_number 0
_exptl_absorpt_coefficient_mu 4.683
_exptl_absorpt_correction_T_max 1.000
_exptl_absorpt_correction_T_min 0.750
_exptl_absorpt_correction_type multi-scan
_exptl_absorpt_process_details SADABS
_exptl_crystal_colour redbrown
_exptl_crystal_density_diffrn 2.238
_exptl_crystal_density_method 'not measured'
_exptl_crystal_description block
_exptl_crystal_F_000 2668
_exptl_crystal_size_max 0.30
_exptl_crystal_size_mid 0.08
_exptl_crystal_size_min 0.08
_refine_diff_density_max 1.137
_refine_diff_density_min -1.455
_refine_diff_density_rms 0.217
_refine_ls_extinction_method none
_refine_ls_goodness_of_fit_ref 0.930
_refine_ls_hydrogen_treatment constr
_refine_ls_matrix_type full
_refine_ls_number_parameters 496
_refine_ls_number_reflns 10613
_refine_ls_number_restraints 0
_refine_ls_restrained_S_all 0.930
_refine_ls_R_factor_all 0.1382
_refine_ls_R_factor_gt 0.0468
_refine_ls_shift/su_max 0.001
_refine_ls_shift/su_mean 0.000
_refine_ls_structure_factor_coef Fsqd
_refine_ls_weighting_details 'calc w=1/[\s^2^(Fo^2^)+(0.0352P)^2^+0.0000P] where P=(Fo^2^+2Fc^2^)/3'
_refine_ls_weighting_scheme calc
_refine_ls_wR_factor_gt 0.0821
_refine_ls_wR_factor_ref 0.1134
_reflns_number_gt 4959
_reflns_number_total 10613
_reflns_threshold_expression >2sigma(I)
_cod_data_source_file 1267-3580.cff
_cod_data_source_block mn(tptz)2(i3)2
_cod_depositor_comments
;
The following automatic conversions were performed:

'_symmetry_cell_setting' value 'Monoclinic' changed to 'monoclinic'
according to /home/saulius/struct/CIF-dictionaries/cif_core.dic
dictionary named 'cif_core.dic' version 2.4.1 from
2010-06-29.

'_exptl_absorpt_correction_type' value 'Multi-scan'
changed to 'multi-scan' according to
/home/saulius/struct/CIF-dictionaries/cif_core.dic dictionary named
'cif_core.dic' version 2.4.1 from 2010-06-29.

Automatic conversion script
Id: cif_fix_values 1715 2011-07-08 13:25:40Z adriana 
;
_cod_original_sg_symbol_H-M 'P 21/c'
_cod_database_code 8103241

loop_
_symmetry_equiv_pos_as_xyz
'x, y, z'
'-x, y+1/2, -z+1/2'
'-x, -y, -z'
'x, -y-1/2, z-1/2'

loop_
_atom_site_label
_atom_site_type_symbol
_atom_site_fract_x
_atom_site_fract_y
_atom_site_fract_z
_atom_site_U_iso_or_equiv
_atom_site_adp_type
_atom_site_occupancy
_atom_site_symmetry_multiplicity
_atom_site_calc_flag
_atom_site_refinement_flags
Mn1 Mn 0.08741(10) 0.74778(8) 0.18792(5) 0.0345(3) Uani 1 1 d .
N1 N 0.2370(5) 0.7372(4) 0.2457(2) 0.0320(15) Uani 1 1 d .
N2 N 0.3348(6) 0.7844(4) 0.3245(3) 0.0352(16) Uani 1 1 d .
N3 N 0.4306(5) 0.6782(4) 0.2706(2) 0.0334(16) Uani 1 1 d .
N4 N 0.0412(5) 0.8295(4) 0.2600(3) 0.0355(16) Uani 1 1 d .
N5 N 0.6327(6) 0.6814(5) 0.3373(3) 0.057(2) Uani 1 1 d .
N6 N 0.2231(6) 0.6481(4) 0.1584(3) 0.0382(17) Uani 1 1 d .
N7 N -0.0714(5) 0.7707(4) 0.1372(2) 0.0304(15) Uani 1 1 d .
N8 N -0.2791(5) 0.7427(4) 0.1155(3) 0.0330(16) Uani 1 1 d .
N9 N -0.1674(5) 0.8444(4) 0.0652(2) 0.0323(15) Uani 1 1 d .
N10 N -0.0607(5) 0.6506(4) 0.2094(3) 0.0360(16) Uani 1 1 d .
N11 N -0.3894(6) 0.8813(4) 0.0111(3) 0.0448(18) Uani 1 1 d .
N12 N 0.1326(5) 0.8522(4) 0.1289(2) 0.0334(16) Uani 1 1 d .
C1 C 0.2404(7) 0.7836(5) 0.2898(3) 0.0304(18) Uani 1 1 d .
C2 C 0.1289(7) 0.8329(5) 0.2992(3) 0.0313(18) Uani 1 1 d .
C3 C 0.1115(7) 0.8777(5) 0.3452(3) 0.042(2) Uani 1 1 d .
H3 H 0.1764 0.8821 0.3711 0.050 Uiso 1 1 calc R
C4 C 0.0002(8) 0.9158(6) 0.3536(3) 0.049(2) Uani 1 1 d .
H4 H -0.0151 0.9437 0.3858 0.058 Uiso 1 1 calc R
C5 C -0.0901(8) 0.9122(6) 0.3129(4) 0.052(2) Uani 1 1 d .
H5 H -0.1665 0.9406 0.3165 0.062 Uiso 1 1 calc R
C6 C -0.0677(7) 0.8676(5) 0.2677(4) 0.045(2) Uani 1 1 d .
H6 H -0.1309 0.8635 0.2411 0.054 Uiso 1 1 calc R
C7 C 0.4288(7) 0.7316(5) 0.3119(3) 0.036(2) Uani 1 1 d .
C8 C 0.5393(7) 0.7339(5) 0.3492(3) 0.0329(19) Uani 1 1 d .
C9 C 0.5417(7) 0.7913(5) 0.3901(3) 0.040(2) Uani 1 1 d .
H9 H 0.4733 0.8276 0.3962 0.048 Uiso 1 1 calc R
C10 C 0.6467(8) 0.7952(6) 0.4226(4) 0.048(2) Uani 1 1 d .
H10 H 0.6517 0.8337 0.4517 0.058 Uiso 1 1 calc R
C11 C 0.7426(8) 0.7424(6) 0.4116(3) 0.053(2) Uani 1 1 d .
H11 H 0.8158 0.7435 0.4330 0.063 Uiso 1 1 calc R
C12 C 0.7321(8) 0.6885(7) 0.3696(4) 0.065(3) Uani 1 1 d .
H12 H 0.8006 0.6529 0.3626 0.078 Uiso 1 1 calc R
C13 C 0.3320(7) 0.6837(5) 0.2387(3) 0.0268(17) Uani 1 1 d .
C14 C 0.3207(6) 0.6298(5) 0.1913(3) 0.0272(17) Uani 1 1 d .
C15 C 0.4028(7) 0.5643(5) 0.1812(3) 0.035(2) Uani 1 1 d .
H15 H 0.4690 0.5517 0.2054 0.042 Uiso 1 1 calc R
C16 C 0.3871(8) 0.5176(5) 0.1356(4) 0.046(2) Uani 1 1 d .
H16 H 0.4427 0.4723 0.1277 0.055 Uiso 1 1 calc R
C17 C 0.2896(9) 0.5372(6) 0.1010(4) 0.053(3) Uani 1 1 d .
H17 H 0.2783 0.5064 0.0689 0.064 Uiso 1 1 calc R
C18 C 0.2094(8) 0.6022(5) 0.1143(3) 0.041(2) Uani 1 1 d .
H18 H 0.1416 0.6147 0.0910 0.049 Uiso 1 1 calc R
C19 C -0.1774(7) 0.7290(5) 0.1444(3) 0.0319(19) Uani 1 1 d .
C20 C -0.1722(7) 0.6637(5) 0.1869(3) 0.0346(19) Uani 1 1 d .
C21 C -0.2739(8) 0.6208(6) 0.2029(4) 0.056(3) Uani 1 1 d .
H21 H -0.3521 0.6322 0.1866 0.068 Uiso 1 1 calc R
C22 C -0.2613(8) 0.5613(7) 0.2426(4) 0.061(3) Uani 1 1 d .
H22 H -0.3307 0.5307 0.2542 0.074 Uiso 1 1 calc R
C23 C -0.1474(8) 0.5464(6) 0.2656(3) 0.050(2) Uani 1 1 d .
H23 H -0.1362 0.5046 0.2929 0.060 Uiso 1 1 calc R
C24 C -0.0494(7) 0.5935(5) 0.2483(3) 0.042(2) Uani 1 1 d .
H24 H 0.0292 0.5846 0.2648 0.050 Uiso 1 1 calc R
C25 C -0.2702(7) 0.8015(5) 0.0766(3) 0.0287(18) Uani 1 1 d .
C26 C -0.3838(7) 0.8133(5) 0.0433(3) 0.037(2) Uani 1 1 d .
C27 C -0.4779(7) 0.7532(6) 0.0473(4) 0.052(3) Uani 1 1 d .
H27 H -0.4706 0.7059 0.0713 0.062 Uiso 1 1 calc R
C28 C -0.5827(8) 0.7639(7) 0.0156(4) 0.064(3) Uani 1 1 d .
H28 H -0.6486 0.7236 0.0170 0.077 Uiso 1 1 calc R
C29 C -0.5893(8) 0.8335(6) -0.0176(4) 0.056(3) Uani 1 1 d .
H29 H -0.6606 0.8428 -0.0395 0.068 Uiso 1 1 calc R
C30 C -0.4929(8) 0.8899(6) -0.0191(4) 0.057(3) Uani 1 1 d .
H30 H -0.4991 0.9377 -0.0428 0.068 Uiso 1 1 calc R
C31 C -0.0713(6) 0.8263(5) 0.0973(3) 0.0254(17) Uani 1 1 d .
C32 C 0.0450(6) 0.8729(5) 0.0911(3) 0.0272(17) Uani 1 1 d .
C33 C 0.0675(8) 0.9285(5) 0.0515(3) 0.043(2) Uani 1 1 d .
H33 H 0.0047 0.9397 0.0254 0.052 Uiso 1 1 calc R
C34 C 0.1803(8) 0.9697(6) 0.0480(4) 0.052(2) Uani 1 1 d .
H34 H 0.1953 1.0105 0.0211 0.062 Uiso 1 1 calc R
C35 C 0.2706(8) 0.9477(6) 0.0863(4) 0.055(3) Uani 1 1 d .
H35 H 0.3501 0.9725 0.0854 0.066 Uiso 1 1 calc R
C36 C 0.2434(8) 0.8907(6) 0.1246(3) 0.047(2) Uani 1 1 d .
H36 H 0.3062 0.8769 0.1501 0.056 Uiso 1 1 calc R
I1 I -0.07338(5) 0.20129(4) 0.51348(2) 0.04507(17) Uani 1 1 d .
I2 I 0.12558(5) 0.09586(3) 0.47532(2) 0.03646(14) Uani 1 1 d .
I3 I 0.34121(5) 0.00187(4) 0.44380(3) 0.05657(19) Uani 1 1 d .
I4 I 0.11231(5) 0.61423(4) 0.38579(2) 0.05229(18) Uani 1 1 d .
I5 I 0.27733(5) 0.49856(4) 0.33480(2) 0.04322(16) Uani 1 1 d .
I6 I 0.44344(6) 0.37760(4) 0.28149(3) 0.0608(2) Uani 1 1 d .

loop_
_atom_site_aniso_label
_atom_site_aniso_U_11
_atom_site_aniso_U_22
_atom_site_aniso_U_33
_atom_site_aniso_U_23
_atom_site_aniso_U_13
_atom_site_aniso_U_12
Mn1 0.0268(7) 0.0457(7) 0.0303(8) 0.0011(6) -0.0089(5) -0.0004(6)
N1 0.035(4) 0.034(4) 0.027(4) -0.001(3) 0.001(3) -0.001(3)
N2 0.028(4) 0.045(4) 0.032(4) -0.005(3) -0.002(3) 0.006(3)
N3 0.035(4) 0.035(4) 0.029(4) -0.007(3) -0.008(3) -0.004(3)
N4 0.024(4) 0.041(4) 0.040(5) 0.005(3) -0.012(3) 0.005(3)
N5 0.037(5) 0.067(5) 0.064(6) -0.010(4) -0.015(4) 0.005(4)
N6 0.038(4) 0.038(4) 0.039(5) 0.002(3) -0.004(3) -0.003(3)
N7 0.025(4) 0.036(4) 0.030(4) 0.006(3) -0.009(3) -0.001(3)
N8 0.025(4) 0.040(4) 0.033(4) -0.001(3) -0.008(3) 0.007(3)
N9 0.026(4) 0.035(4) 0.035(4) 0.000(3) -0.008(3) 0.000(3)
N10 0.030(4) 0.041(4) 0.036(5) 0.000(3) -0.008(3) 0.006(3)
N11 0.038(4) 0.045(5) 0.050(5) 0.002(4) -0.014(4) 0.000(3)
N12 0.022(4) 0.041(4) 0.037(4) -0.003(3) -0.006(3) 0.002(3)
C1 0.025(4) 0.032(4) 0.034(5) 0.004(4) 0.001(4) -0.001(3)
C2 0.028(5) 0.038(5) 0.028(5) 0.007(4) 0.000(4) -0.004(4)
C3 0.038(5) 0.055(6) 0.032(5) -0.005(4) -0.010(4) 0.005(4)
C4 0.043(6) 0.069(6) 0.033(6) -0.001(5) -0.006(4) 0.021(5)
C5 0.035(5) 0.069(6) 0.052(7) -0.010(5) 0.003(4) 0.020(5)
C6 0.028(5) 0.051(6) 0.055(7) 0.003(5) -0.002(4) 0.002(4)
C7 0.038(5) 0.030(5) 0.040(6) 0.001(4) -0.008(4) -0.008(4)
C8 0.025(5) 0.041(5) 0.032(5) 0.002(4) -0.006(4) -0.001(4)
C9 0.034(5) 0.043(5) 0.043(6) -0.015(4) -0.016(4) 0.007(4)
C10 0.047(6) 0.050(6) 0.048(6) 0.002(5) -0.013(5) -0.002(5)
C11 0.037(6) 0.077(7) 0.042(6) -0.001(5) -0.022(4) -0.010(5)
C12 0.029(5) 0.103(8) 0.060(7) -0.029(6) -0.022(5) 0.013(5)
C13 0.031(5) 0.028(4) 0.021(5) 0.003(3) 0.000(3) -0.003(3)
C14 0.021(4) 0.036(4) 0.024(5) -0.007(4) -0.001(3) 0.000(3)
C15 0.029(5) 0.037(5) 0.039(6) -0.006(4) 0.000(4) 0.002(4)
C16 0.036(5) 0.046(5) 0.055(7) -0.013(5) 0.012(5) -0.008(4)
C17 0.067(7) 0.058(6) 0.036(6) -0.009(5) 0.013(5) -0.015(5)
C18 0.048(5) 0.049(5) 0.025(5) -0.010(4) -0.012(4) -0.017(4)
C19 0.034(5) 0.034(5) 0.027(5) -0.009(4) -0.002(4) 0.006(4)
C20 0.028(5) 0.039(5) 0.036(5) 0.004(4) -0.009(4) -0.005(4)
C21 0.031(5) 0.074(7) 0.064(7) 0.025(6) -0.010(5) -0.004(5)
C22 0.033(6) 0.095(8) 0.057(7) 0.025(6) 0.009(5) -0.021(5)
C23 0.051(6) 0.056(6) 0.040(6) 0.008(5) -0.013(5) -0.001(5)
C24 0.037(5) 0.048(5) 0.039(6) -0.005(5) -0.015(4) 0.006(4)
C25 0.036(5) 0.023(4) 0.027(5) -0.004(3) -0.005(4) 0.010(3)
C26 0.027(5) 0.045(5) 0.040(6) -0.007(4) -0.011(4) 0.008(4)
C27 0.027(5) 0.054(6) 0.073(8) 0.017(5) -0.007(5) -0.003(4)
C28 0.027(5) 0.088(8) 0.077(8) 0.028(6) -0.018(5) -0.007(5)
C29 0.027(5) 0.077(7) 0.064(7) 0.000(6) -0.021(4) 0.019(5)
C30 0.051(6) 0.060(6) 0.057(7) 0.004(5) -0.012(5) 0.012(5)
C31 0.029(4) 0.033(4) 0.014(4) -0.008(3) -0.003(3) -0.002(3)
C32 0.032(5) 0.030(4) 0.019(4) -0.003(3) -0.006(3) 0.004(3)
C33 0.044(6) 0.050(6) 0.034(6) 0.012(4) -0.007(4) 0.006(4)
C34 0.045(6) 0.055(6) 0.055(7) 0.016(5) -0.001(5) -0.006(5)
C35 0.031(5) 0.064(7) 0.072(8) 0.002(6) 0.003(5) -0.011(5)
C36 0.042(6) 0.058(6) 0.040(6) -0.005(5) -0.005(4) -0.008(5)
I1 0.0342(3) 0.0555(4) 0.0451(4) -0.0024(3) -0.0023(3) 0.0055(3)
I2 0.0313(3) 0.0437(3) 0.0338(3) 0.0010(3) -0.0037(2) -0.0028(2)
I3 0.0403(4) 0.0649(4) 0.0650(5) -0.0111(4) 0.0081(3) 0.0049(3)
I4 0.0485(4) 0.0595(4) 0.0483(4) -0.0061(3) -0.0041(3) 0.0020(3)
I5 0.0425(3) 0.0452(3) 0.0415(4) 0.0031(3) -0.0028(3) -0.0078(3)
I6 0.0521(4) 0.0658(4) 0.0645(5) -0.0014(4) 0.0047(3) 0.0106(3)

loop_
_atom_type_symbol
_atom_type_description
_atom_type_scat_dispersion_real
_atom_type_scat_dispersion_imag
_atom_type_scat_source
C C 0.0033 0.0016 'International Tables Vol C Tables 4.2.6.8 and 6.1.1.4'
H H 0.0000 0.0000 'International Tables Vol C Tables 4.2.6.8 and 6.1.1.4'
I I -0.4742 1.8119 'International Tables Vol C Tables 4.2.6.8 and 6.1.1.4'
Mn Mn 0.3368 0.7283 'International Tables Vol C Tables 4.2.6.8 and 6.1.1.4'
N N 0.0061 0.0033 'International Tables Vol C Tables 4.2.6.8 and 6.1.1.4'

loop_
_geom_angle_atom_site_label_1
_geom_angle_atom_site_label_2
_geom_angle_atom_site_label_3
_geom_angle
N7 Mn1 N1 172.5(2)
N7 Mn1 N12 71.2(2)
N1 Mn1 N12 109.1(2)
N7 Mn1 N6 115.5(2)
N1 Mn1 N6 72.1(2)
N12 Mn1 N6 95.1(2)
N7 Mn1 N10 71.9(2)
N1 Mn1 N10 108.0(2)
N12 Mn1 N10 142.9(2)
N6 Mn1 N10 96.9(2)
N7 Mn1 N4 101.2(2)
N1 Mn1 N4 71.3(2)
N12 Mn1 N4 102.1(2)
N6 Mn1 N4 142.9(2)
N10 Mn1 N4 88.8(2)
C1 N1 C13 116.5(7)
C1 N1 Mn1 122.0(5)
C13 N1 Mn1 121.4(5)
C1 N2 C7 114.3(7)
C13 N3 C7 114.0(6)
C6 N4 C2 118.3(7)
C6 N4 Mn1 125.5(5)
C2 N4 Mn1 116.1(5)
C12 N5 C8 114.5(8)
C18 N6 C14 118.0(7)
C18 N6 Mn1 125.7(6)
C14 N6 Mn1 116.1(5)
C31 N7 C19 116.1(6)
C31 N7 Mn1 122.6(5)
C19 N7 Mn1 121.2(5)
C19 N8 C25 115.5(6)
C31 N9 C25 114.1(7)
C24 N10 C20 118.3(7)
C24 N10 Mn1 124.6(5)
C20 N10 Mn1 116.1(5)
C26 N11 C30 116.5(7)
C36 N12 C32 116.1(7)
C36 N12 Mn1 125.7(5)
C32 N12 Mn1 117.9(5)
N2 C1 N1 124.1(7)
N2 C1 C2 121.0(7)
N1 C1 C2 114.9(7)
N4 C2 C3 121.9(7)
N4 C2 C1 115.2(7)
C3 C2 C1 122.9(7)
C4 C3 C2 120.0(8)
C4 C3 H3 120.0
C2 C3 H3 120.0
C3 C4 C5 117.8(8)
C3 C4 H4 121.1
C5 C4 H4 121.1
C6 C5 C4 119.8(8)
C6 C5 H5 120.1
C4 C5 H5 120.1
N4 C6 C5 122.1(8)
N4 C6 H6 118.9
C5 C6 H6 118.9
N3 C7 N2 126.0(7)
N3 C7 C8 118.3(7)
N2 C7 C8 115.6(7)
N5 C8 C9 124.7(7)
N5 C8 C7 116.0(7)
C9 C8 C7 119.2(7)
C8 C9 C10 118.3(8)
C8 C9 H9 120.9
C10 C9 H9 120.9
C11 C10 C9 118.3(9)
C11 C10 H10 120.8
C9 C10 H10 120.8
C12 C11 C10 119.1(8)
C12 C11 H11 120.4
C10 C11 H11 120.4
N5 C12 C11 125.2(9)
N5 C12 H12 117.4
C11 C12 H12 117.4
N3 C13 N1 124.8(7)
N3 C13 C14 120.6(7)
N1 C13 C14 114.6(7)
N6 C14 C15 122.4(7)
N6 C14 C13 115.4(6)
C15 C14 C13 122.2(7)
C16 C15 C14 118.7(8)
C16 C15 H15 120.6
C14 C15 H15 120.6
C15 C16 C17 119.5(8)
C15 C16 H16 120.3
C17 C16 H16 120.3
C18 C17 C16 118.6(9)
C18 C17 H17 120.7
C16 C17 H17 120.7
N6 C18 C17 122.8(8)
N6 C18 H18 118.6
C17 C18 H18 118.6
N8 C19 N7 123.8(7)
N8 C19 C20 121.5(7)
N7 C19 C20 114.7(7)
N10 C20 C21 122.4(8)
N10 C20 C19 115.0(7)
C21 C20 C19 122.6(7)
C22 C21 C20 119.0(8)
C22 C21 H21 120.5
C20 C21 H21 120.5
C21 C22 C23 119.3(8)
C21 C22 H22 120.4
C23 C22 H22 120.4
C22 C23 C24 118.5(8)
C22 C23 H23 120.8
C24 C23 H23 120.8
N10 C24 C23 122.6(8)
N10 C24 H24 118.7
C23 C24 H24 118.7
N9 C25 N8 125.1(7)
N9 C25 C26 120.1(7)
N8 C25 C26 114.7(7)
N11 C26 C27 123.6(7)
N11 C26 C25 117.7(7)
C27 C26 C25 118.7(8)
C28 C27 C26 118.4(8)
C28 C27 H27 120.8
C26 C27 H27 120.8
C29 C28 C27 118.4(9)
C29 C28 H28 120.8
C27 C28 H28 120.8
C30 C29 C28 119.6(8)
C30 C29 H29 120.2
C28 C29 H29 120.2
N11 C30 C29 123.5(9)
N11 C30 H30 118.3
C29 C30 H30 118.3
N7 C31 N9 125.3(7)
N7 C31 C32 115.0(6)
N9 C31 C32 119.6(7)
C33 C32 N12 122.0(7)
C33 C32 C31 124.8(7)
N12 C32 C31 113.1(6)
C32 C33 C34 121.6(8)
C32 C33 H33 119.2
C34 C33 H33 119.2
C33 C34 C35 116.5(8)
C33 C34 H34 121.8
C35 C34 H34 121.8
C36 C35 C34 119.3(8)
C36 C35 H35 120.3
C34 C35 H35 120.3
C35 C36 N12 124.4(8)
C35 C36 H36 117.8
N12 C36 H36 117.8
I3 I2 I1 174.09(3)
I4 I5 I6 178.96(3)

loop_
_geom_bond_atom_site_label_1
_geom_bond_atom_site_label_2
_geom_bond_distance
Mn1 N7 2.149(6)
Mn1 N1 2.160(6)
Mn1 N12 2.268(6)
Mn1 N6 2.280(6)
Mn1 N10 2.285(6)
Mn1 N4 2.301(7)
N1 C1 1.332(9)
N1 C13 1.341(9)
N2 C1 1.329(9)
N2 C7 1.358(9)
N3 C13 1.325(9)
N3 C7 1.337(9)
N4 C6 1.349(9)
N4 C2 1.356(9)
N5 C12 1.340(11)
N5 C8 1.345(9)
N6 C18 1.333(9)
N6 C14 1.357(9)
N7 C31 1.330(9)
N7 C19 1.343(9)
N8 C19 1.324(9)
N8 C25 1.349(9)
N9 C31 1.333(9)
N9 C25 1.345(9)
N10 C24 1.324(10)
N10 C20 1.339(9)
N11 C26 1.328(10)
N11 C30 1.348(11)
N12 C36 1.356(9)
N12 C32 1.368(9)
C1 C2 1.462(10)
C2 C3 1.383(10)
C3 C4 1.375(10)
C3 H3 0.9500
C4 C5 1.402(12)
C4 H4 0.9500
C5 C6 1.372(11)
C5 H5 0.9500
C6 H6 0.9500
C7 C8 1.503(10)
C8 C9 1.367(10)
C9 C10 1.387(11)
C9 H9 0.9500
C10 C11 1.363(11)
C10 H10 0.9500
C11 C12 1.354(12)
C11 H11 0.9500
C12 H12 0.9500
C13 C14 1.468(10)
C14 C15 1.379(9)
C15 C16 1.372(11)
C15 H15 0.9500
C16 C17 1.386(12)
C16 H16 0.9500
C17 C18 1.379(11)
C17 H17 0.9500
C18 H18 0.9500
C19 C20 1.477(10)
C20 C21 1.369(10)
C21 C22 1.367(11)
C21 H21 0.9500
C22 C23 1.372(11)
C22 H22 0.9500
C23 C24 1.381(11)
C23 H23 0.9500
C24 H24 0.9500
C25 C26 1.485(10)
C26 C27 1.388(10)
C27 C28 1.382(11)
C27 H27 0.9500
C28 C29 1.364(12)
C28 H28 0.9500
C29 C30 1.364(12)
C29 H29 0.9500
C30 H30 0.9500
C31 C32 1.473(10)
C32 C33 1.354(10)
C33 C34 1.392(10)
C33 H33 0.9500
C34 C35 1.399(12)
C34 H34 0.9500
C35 C36 1.354(12)
C35 H35 0.9500
C36 H36 0.9500
I1 I2 2.9119(8)
I2 I3 2.9061(8)
I4 I5 2.8813(9)
I5 I6 2.9678(9)

loop_
_geom_hbond_atom_site_label_D
_geom_hbond_atom_site_label_H
_geom_hbond_atom_site_label_A
_geom_hbond_distance_DH
_geom_hbond_distance_HA
_geom_hbond_distance_DA
_geom_hbond_angle_DHA
_geom_hbond_site_symmetry_A
C9 H9 N2 0.95 2.42 2.758(10) 100.8 .
C18 H18 I1 0.95 3.04 3.840(8) 142.4 2
C27 H27 N8 0.95 2.40 2.730(11) 99.9 .

loop_
_geom_torsion_atom_site_label_1
_geom_torsion_atom_site_label_2
_geom_torsion_atom_site_label_3
_geom_torsion_atom_site_label_4
_geom_torsion
N7 Mn1 N1 C1 0(2)
N12 Mn1 N1 C1 90.9(6)
N6 Mn1 N1 C1 -179.8(6)
N10 Mn1 N1 C1 -88.2(6)
N4 Mn1 N1 C1 -5.8(5)
N7 Mn1 N1 C13 -179(100)
N12 Mn1 N1 C13 -88.4(5)
N6 Mn1 N1 C13 0.8(5)
N10 Mn1 N1 C13 92.4(5)
N4 Mn1 N1 C13 174.8(6)
N7 Mn1 N4 C6 9.1(6)
N1 Mn1 N4 C6 -171.7(7)
N12 Mn1 N4 C6 82.0(6)
N6 Mn1 N4 C6 -162.2(5)
N10 Mn1 N4 C6 -62.2(6)
N7 Mn1 N4 C2 -176.3(5)
N1 Mn1 N4 C2 2.9(5)
N12 Mn1 N4 C2 -103.4(5)
N6 Mn1 N4 C2 12.4(7)
N10 Mn1 N4 C2 112.4(5)
N7 Mn1 N6 C18 -2.4(7)
N1 Mn1 N6 C18 177.5(7)
N12 Mn1 N6 C18 -74.0(6)
N10 Mn1 N6 C18 70.8(7)
N4 Mn1 N6 C18 168.1(6)
N7 Mn1 N6 C14 -176.8(5)
N1 Mn1 N6 C14 3.2(5)
N12 Mn1 N6 C14 111.6(5)
N10 Mn1 N6 C14 -103.6(5)
N4 Mn1 N6 C14 -6.3(7)
N1 Mn1 N7 C31 96.1(18)
N12 Mn1 N7 C31 2.6(5)
N6 Mn1 N7 C31 -84.1(6)
N10 Mn1 N7 C31 -173.2(6)
N4 Mn1 N7 C31 101.7(6)
N1 Mn1 N7 C19 -83.7(19)
N12 Mn1 N7 C19 -177.2(6)
N6 Mn1 N7 C19 96.1(6)
N10 Mn1 N7 C19 6.9(5)
N4 Mn1 N7 C19 -78.1(6)
N7 Mn1 N10 C24 -177.3(7)
N1 Mn1 N10 C24 -5.2(7)
N12 Mn1 N10 C24 176.2(6)
N6 Mn1 N10 C24 68.1(7)
N4 Mn1 N10 C24 -75.1(6)
N7 Mn1 N10 C20 -9.4(5)
N1 Mn1 N10 C20 162.7(5)
N12 Mn1 N10 C20 -15.9(8)
N6 Mn1 N10 C20 -124.0(6)
N4 Mn1 N10 C20 92.8(6)
N7 Mn1 N12 C36 -176.9(7)
N1 Mn1 N12 C36 11.0(7)
N6 Mn1 N12 C36 -61.7(6)
N10 Mn1 N12 C36 -170.4(6)
N4 Mn1 N12 C36 85.2(6)
N7 Mn1 N12 C32 -3.5(5)
N1 Mn1 N12 C32 -175.6(5)
N6 Mn1 N12 C32 111.7(5)
N10 Mn1 N12 C32 3.1(7)
N4 Mn1 N12 C32 -101.3(5)
C7 N2 C1 N1 -1.5(11)
C7 N2 C1 C2 176.3(6)
C13 N1 C1 N2 5.0(11)
Mn1 N1 C1 N2 -174.4(5)
C13 N1 C1 C2 -172.9(6)
Mn1 N1 C1 C2 7.7(9)
C6 N4 C2 C3 -3.2(11)
Mn1 N4 C2 C3 -178.2(6)
C6 N4 C2 C1 174.8(6)
Mn1 N4 C2 C1 -0.2(8)
N2 C1 C2 N4 177.5(7)
N1 C1 C2 N4 -4.5(10)
N2 C1 C2 C3 -4.5(11)
N1 C1 C2 C3 173.4(7)
N4 C2 C3 C4 4.0(12)
C1 C2 C3 C4 -173.8(7)
C2 C3 C4 C5 -4.0(13)
C3 C4 C5 C6 3.4(14)
C2 N4 C6 C5 2.6(12)
Mn1 N4 C6 C5 177.0(6)
C4 C5 C6 N4 -2.8(14)
C13 N3 C7 N2 4.2(11)
C13 N3 C7 C8 -176.8(6)
C1 N2 C7 N3 -3.4(11)
C1 N2 C7 C8 177.5(6)
C12 N5 C8 C9 0.5(13)
C12 N5 C8 C7 176.6(8)
N3 C7 C8 N5 0.5(11)
N2 C7 C8 N5 179.6(7)
N3 C7 C8 C9 176.7(7)
N2 C7 C8 C9 -4.2(11)
N5 C8 C9 C10 -1.2(13)
C7 C8 C9 C10 -177.1(7)
C8 C9 C10 C11 0.8(13)
C9 C10 C11 C12 0.0(14)
C8 N5 C12 C11 0.4(15)
C10 C11 C12 N5 -0.7(16)
C7 N3 C13 N1 -0.1(10)
C7 N3 C13 C14 179.5(6)
C1 N1 C13 N3 -4.2(10)
Mn1 N1 C13 N3 175.2(5)
C1 N1 C13 C14 176.2(6)
Mn1 N1 C13 C14 -4.3(8)
C18 N6 C14 C15 -2.0(11)
Mn1 N6 C14 C15 172.9(5)
C18 N6 C14 C13 178.8(6)
Mn1 N6 C14 C13 -6.4(8)
N3 C13 C14 N6 -172.6(7)
N1 C13 C14 N6 7.0(9)
N3 C13 C14 C15 8.1(11)
N1 C13 C14 C15 -172.3(7)
N6 C14 C15 C16 1.9(11)
C13 C14 C15 C16 -178.9(7)
C14 C15 C16 C17 -0.2(12)
C15 C16 C17 C18 -1.4(13)
C14 N6 C18 C17 0.3(12)
Mn1 N6 C18 C17 -174.0(6)
C16 C17 C18 N6 1.3(13)
C25 N8 C19 N7 1.1(11)
C25 N8 C19 C20 -177.3(7)
C31 N7 C19 N8 -2.2(11)
Mn1 N7 C19 N8 177.6(5)
C31 N7 C19 C20 176.3(6)
Mn1 N7 C19 C20 -3.8(9)
C24 N10 C20 C21 0.4(12)
Mn1 N10 C20 C21 -168.2(7)
C24 N10 C20 C19 179.3(7)
Mn1 N10 C20 C19 10.7(9)
N8 C19 C20 N10 173.6(7)
N7 C19 C20 N10 -4.9(10)
N8 C19 C20 C21 -7.5(12)
N7 C19 C20 C21 174.0(8)
N10 C20 C21 C22 -1.1(14)
C19 C20 C21 C22 -179.9(8)
C20 C21 C22 C23 0.3(15)
C21 C22 C23 C24 1.1(15)
C20 N10 C24 C23 1.1(12)
Mn1 N10 C24 C23 168.7(6)
C22 C23 C24 N10 -1.8(14)
C31 N9 C25 N8 -2.0(10)
C31 N9 C25 C26 -178.4(6)
C19 N8 C25 N9 1.1(11)
C19 N8 C25 C26 177.7(6)
C30 N11 C26 C27 -0.7(13)
C30 N11 C26 C25 179.2(7)
N9 C25 C26 N11 -16.1(11)
N8 C25 C26 N11 167.2(7)
N9 C25 C26 C27 163.8(7)
N8 C25 C26 C27 -12.9(10)
N11 C26 C27 C28 0.9(14)
C25 C26 C27 C28 -179.0(8)
C26 C27 C28 C29 -0.9(15)
C27 C28 C29 C30 0.7(15)
C26 N11 C30 C29 0.5(13)
C28 C29 C30 N11 -0.6(15)
C19 N7 C31 N9 1.2(11)
Mn1 N7 C31 N9 -178.7(5)
C19 N7 C31 C32 178.4(6)
Mn1 N7 C31 C32 -1.4(9)
C25 N9 C31 N7 0.8(11)
C25 N9 C31 C32 -176.3(6)
C36 N12 C32 C33 0.1(11)
Mn1 N12 C32 C33 -173.9(6)
C36 N12 C32 C31 178.0(6)
Mn1 N12 C32 C31 3.9(8)
N7 C31 C32 C33 176.0(7)
N9 C31 C32 C33 -6.6(11)
N7 C31 C32 N12 -1.8(9)
N9 C31 C32 N12 175.6(6)
N12 C32 C33 C34 -1.9(12)
C31 C32 C33 C34 -179.5(7)
C32 C33 C34 C35 2.6(13)
C33 C34 C35 C36 -1.7(14)
C34 C35 C36 N12 0.0(14)
C32 N12 C36 C35 0.8(12)
Mn1 N12 C36 C35 174.3(7)
